data_2108620
loop_
_publ_author_name
'Li, Zihan'
'Yang, Pengpeng'
'Liu, Haodong'
'Liu, Jun'
'Zhu, Sha'
'Li, Xiaojie'
'Zhuang, Wei'
'Wu, Jinglan'
'Ying, Hanjie'

_publ_section_title
;
 Crystal forms and phase transformation of
 1,5-pentanediamine-terephthalate: a bio-based nylon 5T monomer
;
_journal_coeditor_code UM5041SUP1
_journal_issue 4
_journal_name_full 'Acta Crystallographica Section B'
_journal_page_first
;
;
_journal_paper_doi 10.1107/S2052520620006265
_journal_volume 76
_journal_year 2020
_chemical_formula_sum 'C13 H20 N2 O4'
_chemical_formula_weight 268.31
_space_group_crystal_system triclinic
_space_group_IT_number 2
_space_group_name_Hall '-P 1'
_space_group_name_H-M_alt 'P -1'
_atom_sites_solution_hydrogens geom
_audit_creation_method SHELXL-2018/3
_cell_angle_alpha 113.460(4)
_cell_angle_beta 105.990(3)
_cell_angle_gamma 99.162(2)
_cell_formula_units_Z 2
_cell_length_a 8.2881(9)
_cell_length_b 9.5302(8)
_cell_length_c 10.6708(11)
_cell_measurement_reflns_used 893
_cell_measurement_temperature 298(2)
_cell_measurement_theta_max 26.577
_cell_measurement_theta_min 2.43
_cell_volume 707.87(13)
_computing_structure_refinement 'SHELXL-2018/3 (Sheldrick, 2018)'
_diffrn_ambient_temperature 298(2)
_diffrn_measured_fraction_theta_full 0.981
_diffrn_measured_fraction_theta_max 0.981
_diffrn_measurement_device_type 'CCD area detector'
_diffrn_measurement_method 'phi and omega scans'
_diffrn_radiation_type MoK\a
_diffrn_radiation_wavelength 0.71073
_diffrn_reflns_av_R_equivalents 0.0263
_diffrn_reflns_av_unetI/netI 0.0696
_diffrn_reflns_Laue_measured_fraction_full 0.981
_diffrn_reflns_Laue_measured_fraction_max 0.981
_diffrn_reflns_limit_h_max 5
_diffrn_reflns_limit_h_min -9
_diffrn_reflns_limit_k_max 11
_diffrn_reflns_limit_k_min -11
_diffrn_reflns_limit_l_max 12
_diffrn_reflns_limit_l_min -11
_diffrn_reflns_number 3533
_diffrn_reflns_point_group_measured_fraction_full 0.981
_diffrn_reflns_point_group_measured_fraction_max 0.981
_diffrn_reflns_theta_full 25.016
_diffrn_reflns_theta_max 25.016
_diffrn_reflns_theta_min 2.430
_exptl_absorpt_coefficient_mu 0.094
_exptl_absorpt_correction_T_max 0.9662
_exptl_absorpt_correction_T_min 0.9582
_exptl_absorpt_correction_type multi-scan
_exptl_absorpt_process_details sadabs
_exptl_crystal_colour colorless
_exptl_crystal_density_diffrn 1.259
_exptl_crystal_description block-like
_exptl_crystal_F_000 288
_exptl_crystal_size_max 0.460
_exptl_crystal_size_mid 0.400
_exptl_crystal_size_min 0.370
_refine_diff_density_max 0.184
_refine_diff_density_min -0.301
_refine_diff_density_rms 0.058
_refine_ls_extinction_method none
_refine_ls_goodness_of_fit_ref 1.037
_refine_ls_hydrogen_treatment constr
_refine_ls_matrix_type full
_refine_ls_number_parameters 174
_refine_ls_number_reflns 2449
_refine_ls_number_restraints 0
_refine_ls_restrained_S_all 1.037
_refine_ls_R_factor_all 0.1039
_refine_ls_R_factor_gt 0.0548
_refine_ls_shift/su_max 0.000
_refine_ls_shift/su_mean 0.000
_refine_ls_structure_factor_coef Fsqd
_refine_ls_weighting_details 'w=1/[\s^2^(Fo^2^)+(0.0570P)^2^] where P=(Fo^2^+2Fc^2^)/3'
_refine_ls_weighting_scheme calc
_refine_ls_wR_factor_gt 0.1197
_refine_ls_wR_factor_ref 0.1388
_reflns_Friedel_coverage 0.000
_reflns_number_gt 1412
_reflns_number_total 2449
_reflns_threshold_expression 'I > 2\s(I)'
_cod_data_source_file um5041sup1.cif
_cod_data_source_block anhydrate
_cod_original_cell_volume 707.87(12)
_cod_database_code 2108620
_publcif_datablock.id {fd309286-c23f-4eb7-a943-be4885135628}

_shelx_shelxl_version_number 2018/3
_shelx_space_group_comment
;
The symmetry employed for this shelxl refinement is uniquely defined
by the following loop, which should always be used as a source of
symmetry information in preference to the above space-group names.
They are only intended as comments.
;
_shelx_estimated_absorpt_t_min 0.958
_shelx_estimated_absorpt_t_max 0.966
_publcif_info_exptl_table_max_cols 4
_publcif_info_exptl_table_use_headnotes n
_publcif_funding_html
;
;

loop_
_space_group_symop_operation_xyz
'x, y, z'
'-x, -y, -z'

loop_
_atom_site_label
_atom_site_type_symbol
_atom_site_fract_x
_atom_site_fract_y
_atom_site_fract_z
_atom_site_U_iso_or_equiv
_atom_site_adp_type
_atom_site_occupancy
_atom_site_site_symmetry_order
_atom_site_calc_flag
_atom_site_refinement_flags_posn
_atom_site_refinement_flags_adp
_atom_site_refinement_flags_occupancy
_atom_site_disorder_assembly
_atom_site_disorder_group
N1 N 0.9161(3) 0.7792(2) 0.0280(2) 0.0432(6) Uani 1 1 d . . . . .
H1A H 0.934186 0.879831 0.093272 0.065 Uiso 1 1 calc R U . . .
H1B H 0.870883 0.767700 -0.062732 0.065 Uiso 1 1 calc R U . . .
H1C H 1.018076 0.757182 0.041312 0.065 Uiso 1 1 calc R U . . .
N2 N 0.7035(3) 0.1756(2) 0.1711(2) 0.0436(6) Uani 1 1 d . . . . .
H2A H 0.655432 0.179147 0.087265 0.065 Uiso 1 1 calc R U . . .
H2B H 0.635242 0.093212 0.170770 0.065 Uiso 1 1 calc R U . . .
H2C H 0.809660 0.163537 0.179738 0.065 Uiso 1 1 calc R U . . .
O1 O 0.0156(2) 0.1062(2) 0.2303(2) 0.0524(5) Uani 1 1 d . . . . .
O2 O 0.2469(3) 0.2868(3) 0.2601(2) 0.0795(7) Uani 1 1 d . . . . .
O3 O 0.7572(2) 0.2511(2) 0.8799(2) 0.0563(6) Uani 1 1 d . . . . .
O4 O 0.5216(3) 0.0999(2) 0.87532(19) 0.0562(6) Uani 1 1 d . . . . .
C1 C 0.1755(4) 0.1933(3) 0.2973(3) 0.0442(7) Uani 1 1 d . . . . .
C2 C 0.5984(4) 0.1717(3) 0.8210(3) 0.0371(6) Uani 1 1 d . . . . .
C3 C 0.2849(3) 0.1845(3) 0.4310(3) 0.0352(6) Uani 1 1 d . . . . .
C4 C 0.2153(4) 0.0800(3) 0.4766(3) 0.0433(7) Uani 1 1 d . . . . .
H4 H 0.099521 0.013363 0.423189 0.052 Uiso 1 1 calc R U . . .
C5 C 0.3146(3) 0.0731(3) 0.5997(3) 0.0410(7) Uani 1 1 d . . . . .
H5 H 0.264729 0.002298 0.628333 0.049 Uiso 1 1 calc R U . . .
C6 C 0.4879(3) 0.1703(3) 0.6816(2) 0.0326(6) Uani 1 1 d . . . . .
C7 C 0.5580(3) 0.2742(3) 0.6351(3) 0.0398(6) Uani 1 1 d . . . . .
H7 H 0.674662 0.338923 0.686939 0.048 Uiso 1 1 calc R U . . .
C8 C 0.4569(3) 0.2826(3) 0.5129(3) 0.0404(7) Uani 1 1 d . . . . .
H8 H 0.505374 0.355333 0.485448 0.049 Uiso 1 1 calc R U . . .
C9 C 0.7922(4) 0.6680(3) 0.0481(3) 0.0468(7) Uani 1 1 d . . . . .
H9A H 0.739685 0.566695 -0.041858 0.056 Uiso 1 1 calc R U . . .
H9B H 0.698223 0.712467 0.065036 0.056 Uiso 1 1 calc R U . . .
C10 C 0.8777(4) 0.6370(3) 0.1738(3) 0.0440(7) Uani 1 1 d . . . . .
H10A H 0.925988 0.737611 0.264412 0.053 Uiso 1 1 calc R U . . .
H10B H 0.974688 0.596493 0.158899 0.053 Uiso 1 1 calc R U . . .
C11 C 0.7520(4) 0.5184(3) 0.1897(3) 0.0447(7) Uani 1 1 d . . . . .
H11A H 0.693594 0.422582 0.095315 0.054 Uiso 1 1 calc R U . . .
H11B H 0.662239 0.564559 0.215203 0.054 Uiso 1 1 calc R U . . .
C12 C 0.8387(4) 0.4705(3) 0.3050(3) 0.0471(7) Uani 1 1 d . . . . .
H12A H 0.944331 0.446484 0.292490 0.057 Uiso 1 1 calc R U . . .
H12B H 0.873929 0.560670 0.401991 0.057 Uiso 1 1 calc R U . . .
C13 C 0.7204(4) 0.3270(3) 0.2968(3) 0.0509(8) Uani 1 1 d . . . . .
H13A H 0.767988 0.320896 0.387680 0.061 Uiso 1 1 calc R U . . .
H13B H 0.604595 0.340185 0.286722 0.061 Uiso 1 1 calc R U . . .

loop_
_atom_site_aniso_label
_atom_site_aniso_U_11
_atom_site_aniso_U_22
_atom_site_aniso_U_33
_atom_site_aniso_U_23
_atom_site_aniso_U_13
_atom_site_aniso_U_12
N1 0.0411(14) 0.0446(12) 0.0450(13) 0.0263(10) 0.0105(11) 0.0108(11)
N2 0.0383(14) 0.0464(12) 0.0465(13) 0.0308(11) 0.0071(11) 0.0049(11)
O1 0.0426(13) 0.0513(11) 0.0515(12) 0.0248(9) 0.0002(10) 0.0130(10)
O2 0.0694(16) 0.0987(16) 0.0679(14) 0.0654(14) -0.0019(12) -0.0034(13)
O3 0.0345(12) 0.0813(14) 0.0550(13) 0.0394(11) 0.0093(10) 0.0154(11)
O4 0.0586(14) 0.0570(11) 0.0477(12) 0.0363(10) 0.0046(10) -0.0006(10)
C1 0.0453(19) 0.0464(16) 0.0365(16) 0.0226(14) 0.0043(14) 0.0135(15)
C2 0.0416(18) 0.0378(14) 0.0344(15) 0.0208(12) 0.0108(14) 0.0140(13)
C3 0.0376(16) 0.0344(13) 0.0323(14) 0.0160(11) 0.0101(13) 0.0120(12)
C4 0.0357(16) 0.0401(14) 0.0435(16) 0.0212(13) 0.0029(13) 0.0010(12)
C5 0.0434(17) 0.0360(13) 0.0397(15) 0.0233(12) 0.0067(13) 0.0023(13)
C6 0.0345(15) 0.0332(13) 0.0298(13) 0.0149(11) 0.0100(12) 0.0121(12)
C7 0.0285(15) 0.0529(15) 0.0360(14) 0.0242(12) 0.0075(12) 0.0059(12)
C8 0.0383(17) 0.0480(15) 0.0405(15) 0.0283(13) 0.0129(14) 0.0096(13)
C9 0.0410(17) 0.0484(15) 0.0542(18) 0.0293(14) 0.0152(14) 0.0119(13)
C10 0.0440(17) 0.0420(14) 0.0435(16) 0.0222(13) 0.0120(14) 0.0088(13)
C11 0.0464(18) 0.0423(14) 0.0522(17) 0.0257(13) 0.0207(14) 0.0165(13)
C12 0.0549(19) 0.0428(15) 0.0419(16) 0.0204(13) 0.0162(14) 0.0122(14)
C13 0.057(2) 0.0579(17) 0.0464(17) 0.0298(15) 0.0233(15) 0.0168(15)

loop_
_atom_type_symbol
_atom_type_description
_atom_type_scat_dispersion_real
_atom_type_scat_dispersion_imag
_atom_type_scat_source
C C 0.0033 0.0016 'International Tables Vol C Tables 4.2.6.8 and 6.1.1.4'
H H 0.0000 0.0000 'International Tables Vol C Tables 4.2.6.8 and 6.1.1.4'
N N 0.0061 0.0033 'International Tables Vol C Tables 4.2.6.8 and 6.1.1.4'
O O 0.0106 0.0060 'International Tables Vol C Tables 4.2.6.8 and 6.1.1.4'

loop_
_geom_angle_atom_site_label_1
_geom_angle_atom_site_label_2
_geom_angle_atom_site_label_3
_geom_angle
_geom_angle_site_symmetry_1
_geom_angle_site_symmetry_3
_geom_angle_publ_flag
C9 N1 H1A 109.5 . . ?
C9 N1 H1B 109.5 . . ?
H1A N1 H1B 109.5 . . ?
C9 N1 H1C 109.5 . . ?
H1A N1 H1C 109.5 . . ?
H1B N1 H1C 109.5 . . ?
C13 N2 H2A 109.5 . . ?
C13 N2 H2B 109.5 . . ?
H2A N2 H2B 109.5 . . ?
C13 N2 H2C 109.5 . . ?
H2A N2 H2C 109.5 . . ?
H2B N2 H2C 109.5 . . ?
O2 C1 O1 123.9(2) . . ?
O2 C1 C3 118.0(2) . . ?
O1 C1 C3 118.1(2) . . ?
O3 C2 O4 123.9(2) . . ?
O3 C2 C6 118.2(2) . . ?
O4 C2 C6 117.8(2) . . ?
C8 C3 C4 118.2(2) . . ?
C8 C3 C1 120.7(2) . . ?
C4 C3 C1 121.1(2) . . ?
C5 C4 C3 121.1(2) . . ?
C5 C4 H4 119.4 . . ?
C3 C4 H4 119.4 . . ?
C4 C5 C6 121.0(2) . . ?
C4 C5 H5 119.5 . . ?
C6 C5 H5 119.5 . . ?
C5 C6 C7 117.9(2) . . ?
C5 C6 C2 122.6(2) . . ?
C7 C6 C2 119.5(2) . . ?
C8 C7 C6 121.0(2) . . ?
C8 C7 H7 119.5 . . ?
C6 C7 H7 119.5 . . ?
C3 C8 C7 120.9(2) . . ?
C3 C8 H8 119.6 . . ?
C7 C8 H8 119.6 . . ?
N1 C9 C10 113.2(2) . . ?
N1 C9 H9A 108.9 . . ?
C10 C9 H9A 108.9 . . ?
N1 C9 H9B 108.9 . . ?
C10 C9 H9B 108.9 . . ?
H9A C9 H9B 107.7 . . ?
C9 C10 C11 112.9(2) . . ?
C9 C10 H10A 109.0 . . ?
C11 C10 H10A 109.0 . . ?
C9 C10 H10B 109.0 . . ?
C11 C10 H10B 109.0 . . ?
H10A C10 H10B 107.8 . . ?
C10 C11 C12 114.1(2) . . ?
C10 C11 H11A 108.7 . . ?
C12 C11 H11A 108.7 . . ?
C10 C11 H11B 108.7 . . ?
C12 C11 H11B 108.7 . . ?
H11A C11 H11B 107.6 . . ?
C13 C12 C11 113.2(2) . . ?
C13 C12 H12A 108.9 . . ?
C11 C12 H12A 108.9 . . ?
C13 C12 H12B 108.9 . . ?
C11 C12 H12B 108.9 . . ?
H12A C12 H12B 107.7 . . ?
N2 C13 C12 111.7(2) . . ?
N2 C13 H13A 109.3 . . ?
C12 C13 H13A 109.3 . . ?
N2 C13 H13B 109.3 . . ?
C12 C13 H13B 109.3 . . ?
H13A C13 H13B 107.9 . . ?

loop_
_geom_bond_atom_site_label_1
_geom_bond_atom_site_label_2
_geom_bond_distance
_geom_bond_site_symmetry_2
_geom_bond_publ_flag
N1 C9 1.477(3) . ?
N1 H1A 0.8900 . ?
N1 H1B 0.8900 . ?
N1 H1C 0.8900 . ?
N2 C13 1.480(3) . ?
N2 H2A 0.8900 . ?
N2 H2B 0.8900 . ?
N2 H2C 0.8900 . ?
O1 C1 1.269(3) . ?
O2 C1 1.243(3) . ?
O3 C2 1.244(3) . ?
O4 C2 1.261(3) . ?
C1 C3 1.508(3) . ?
C2 C6 1.511(3) . ?
C3 C8 1.382(3) . ?
C3 C4 1.385(3) . ?
C4 C5 1.377(4) . ?
C4 H4 0.9300 . ?
C5 C6 1.388(3) . ?
C5 H5 0.9300 . ?
C6 C7 1.389(3) . ?
C7 C8 1.383(3) . ?
C7 H7 0.9300 . ?
C8 H8 0.9300 . ?
C9 C10 1.499(3) . ?
C9 H9A 0.9700 . ?
C9 H9B 0.9700 . ?
C10 C11 1.506(3) . ?
C10 H10A 0.9700 . ?
C10 H10B 0.9700 . ?
C11 C12 1.517(3) . ?
C11 H11A 0.9700 . ?
C11 H11B 0.9700 . ?
C12 C13 1.507(3) . ?
C12 H12A 0.9700 . ?
C12 H12B 0.9700 . ?
C13 H13A 0.9700 . ?
C13 H13B 0.9700 . ?

loop_
_geom_torsion_atom_site_label_1
_geom_torsion_atom_site_label_2
_geom_torsion_atom_site_label_3
_geom_torsion_atom_site_label_4
_geom_torsion
_geom_torsion_site_symmetry_1
_geom_torsion_site_symmetry_2
_geom_torsion_site_symmetry_3
_geom_torsion_site_symmetry_4
_geom_torsion_publ_flag
O2 C1 C3 C8 2.7(4) . . . . ?
O1 C1 C3 C8 -176.6(2) . . . . ?
O2 C1 C3 C4 -178.3(3) . . . . ?
O1 C1 C3 C4 2.4(4) . . . . ?
C8 C3 C4 C5 -0.3(4) . . . . ?
C1 C3 C4 C5 -179.3(2) . . . . ?
C3 C4 C5 C6 -0.3(4) . . . . ?
C4 C5 C6 C7 -0.2(4) . . . . ?
C4 C5 C6 C2 177.2(2) . . . . ?
O3 C2 C6 C5 173.4(2) . . . . ?
O4 C2 C6 C5 -10.7(3) . . . . ?
O3 C2 C6 C7 -9.3(3) . . . . ?
O4 C2 C6 C7 166.7(2) . . . . ?
C5 C6 C7 C8 1.3(4) . . . . ?
C2 C6 C7 C8 -176.2(2) . . . . ?
C4 C3 C8 C7 1.4(4) . . . . ?
C1 C3 C8 C7 -179.6(2) . . . . ?
C6 C7 C8 C3 -2.0(4) . . . . ?
N1 C9 C10 C11 -177.7(2) . . . . ?
C9 C10 C11 C12 173.6(2) . . . . ?
C10 C11 C12 C13 -167.5(2) . . . . ?
C11 C12 C13 N2 75.2(3) . . . . ?

loop_
_publcif_info_tables.block_id
_publcif_info_tables.reference_item
{993fecd1-a9b8-4862-8328-1a2a2829c84c} '_publcif_info_datablock.publ_exptl'

loop_
_publcif_info_cif.paper_type
CB

loop_
_publcif_info_datablock.id
_publcif_info_datablock.publ_exptl
_publcif_info_datablock.publ_geom
_publcif_info_datablock.structure
{993fecd1-a9b8-4862-8328-1a2a2829c84c} ? ? ?
{b6ef982a-b86a-4f90-9861-ccf2d7492dd8} y y y
{fd309286-c23f-4eb7-a943-be4885135628} y y y

loop_
_publcif_info_exptl_table_extra_item
sin_theta_over_lambda_max

loop_
_publcif_info_exptl_table_header_item
?

_cod_database_fobs_code 2108620
